data_4027440
loop_
_publ_author_name
'Alexander J. Cresswell'
'Stephen G. Davies'
'James A. Lee'
'Melloney J. Morris'
'Paul M. Roberts'
'James E. Thomson'

_publ_contact_author 'Stephen G. Davies'
_publ_contact_author_email steve.davies@chem.ox.ac.uk
_publ_contact_author_fax '+44 1865 275633'
_publ_contact_author_phone '+44 1865 275695'
_publ_section_title
;
 Diastereodivergent Hydroxyfluorination of Cyclic and Acyclic Allylic
 Amines: Synthesis of 4-Deoxy-4-fluorophytosphingosines
;
_journal_name_full 'Journal of Organic Chemistry'
_journal_page_first 7262
_journal_page_last 7281
_journal_paper_doi 10.1021/jo301056r
_journal_volume 77
_journal_year 2012
_chemical_formula_moiety 'C24 H26 F1 N1 O1'
_chemical_formula_sum 'C24 H26 F N O'
_chemical_formula_weight 363.47
_space_group_IT_number 61
_symmetry_cell_setting orthorhombic
_symmetry_space_group_name_Hall '-P 2ac 2ab'
_symmetry_space_group_name_H-M 'P b c a'
_atom_sites_solution_hydrogens geom
_atom_sites_solution_primary direct
_cell_angle_alpha 90
_cell_angle_beta 90
_cell_angle_gamma 90
_cell_formula_units_Z 8
_cell_length_a 11.27558(11)
_cell_length_b 17.01873(18)
_cell_length_c 20.3064(2)
_cell_measurement_reflns_used 0
_cell_measurement_temperature 150
_cell_measurement_theta_max 0
_cell_measurement_theta_min 0
_cell_volume 3896.72(7)
_computing_cell_refinement 'USER DEFINED CELL REFINEMENT'
_computing_data_collection 'USER DEFINED DATA COLLECTION'
_computing_data_reduction 'USER DEFINED DATA REDUCTION'
_computing_molecular_graphics 'CAMERON (Watkin et al., 1996)'
_computing_publication_material 'CRYSTALS (Betteridge et al., 2003)'
_computing_structure_refinement 'CRYSTALS (Betteridge et al., 2003)'
_computing_structure_solution 'SIR92 (Altomare et al., 1994)'
_diffrn_ambient_temperature 150
_diffrn_measured_fraction_theta_full 0.997
_diffrn_measured_fraction_theta_max 0.987
_diffrn_measurement_device Serial
_diffrn_measurement_device_type Unknown
_diffrn_measurement_method \w/2\q
_diffrn_radiation_monochromator graphite
_diffrn_radiation_type 'Cu K\a'
_diffrn_radiation_wavelength 1.54184
_diffrn_reflns_av_R_equivalents 0.026
_diffrn_reflns_limit_h_max 9
_diffrn_reflns_limit_h_min -14
_diffrn_reflns_limit_k_max 19
_diffrn_reflns_limit_k_min -21
_diffrn_reflns_limit_l_max 23
_diffrn_reflns_limit_l_min -25
_diffrn_reflns_number 13294
_diffrn_reflns_theta_full 74.218
_diffrn_reflns_theta_max 76.514
_diffrn_reflns_theta_min 4.355
_diffrn_standards_number 0
_exptl_absorpt_coefficient_mu 0.647
_exptl_absorpt_correction_T_max 0.9134
_exptl_absorpt_correction_T_min 0.8237
_exptl_absorpt_correction_type none
_exptl_crystal_colour colourless
_exptl_crystal_density_diffrn 1.239
_exptl_crystal_description block
_exptl_crystal_F_000 1552
_exptl_crystal_size_max 0.320
_exptl_crystal_size_mid 0.300
_exptl_crystal_size_min 0.140
_refine_diff_density_max 0.25
_refine_diff_density_min -0.27
_refine_ls_extinction_method none
_refine_ls_goodness_of_fit_ref 0.9959
_refine_ls_hydrogen_treatment none
_refine_ls_matrix_type full
_refine_ls_number_parameters 244
_refine_ls_number_reflns 4041
_refine_ls_number_restraints 0
_refine_ls_R_factor_all 0.0442
_refine_ls_R_factor_gt 0.0372
_refine_ls_shift/su_max 0.0004785
_refine_ls_shift/su_mean 0.0000499
_refine_ls_structure_factor_coef Fsqd
_refine_ls_weighting_details
;
Method= Modified Sheldrick
w=1/[\s^2^(F^2^) + ( 0.05P)^2^ + 1.57P]
,where P=(max(Fo^2^,0) + 2Fc^2^)/3
;
_refine_ls_weighting_scheme calc
_refine_ls_wR_factor_all 0.0967
_refine_ls_wR_factor_gt 0.0907
_refine_ls_wR_factor_ref 0.0967
_reflns_limit_h_max 14
_reflns_limit_h_min 0
_reflns_limit_k_max 21
_reflns_limit_k_min 0
_reflns_limit_l_max 25
_reflns_limit_l_min 0
_reflns_number_gt 3485
_reflns_number_total 4041
_reflns_threshold_expression I>2.0\s(I)
_oxford_diffrn_Wilson_B_factor 2.12
_oxford_diffrn_Wilson_scale 0.06
_oxford_refine_ls_r_factor_ref 0.0442
_oxford_refine_ls_scale 4.08(5)
_oxford_reflns_number_all 4041
_oxford_reflns_threshold_expression_ref I>-3.0\s(I)
_cod_data_source_file jo301056r_si_001_09.cif
_cod_data_source_block 68
_cod_original_cell_volume 3896.73(7)
_cod_original_formula_sum 'C24 H26 F1 N1 O1'
_cod_database_code 4027440

loop_
_symmetry_equiv_pos_as_xyz
x,y,z
-x,-y,-z
-x+1/2,y+1/2,z
x+1/2,-y+1/2,-z
x,-y+1/2,z+1/2
-x,y+1/2,-z+1/2
-x+1/2,-y,z+1/2
x+1/2,y,-z+1/2

loop_
_atom_site_label
_atom_site_type_symbol
_atom_site_fract_x
_atom_site_fract_y
_atom_site_fract_z
_atom_site_U_iso_or_equiv
_atom_site_occupancy
_atom_site_adp_type
_atom_site_refinement_flags_posn
F1 F 0.80678(8) 0.45399(5) 0.46062(4) 0.0342 1.0000 Uani .
O2 O 0.60937(8) 0.48305(5) 0.53550(5) 0.0268 1.0000 Uani .
N3 N 0.51990(8) 0.36493(6) 0.61928(5) 0.0177 1.0000 Uani .
C4 C 0.83368(11) 0.22332(8) 0.70275(6) 0.0257 1.0000 Uani .
C5 C 0.77258(11) 0.29154(7) 0.68617(6) 0.0226 1.0000 Uani .
C6 C 0.72256(10) 0.30125(7) 0.62370(6) 0.0180 1.0000 Uani .
C7 C 0.33488(10) 0.29618(7) 0.58840(6) 0.0196 1.0000 Uani .
C8 C 0.73919(10) 0.24116(7) 0.57756(6) 0.0197 1.0000 Uani .
C9 C 0.65001(10) 0.37453(7) 0.60894(6) 0.0177 1.0000 Uani .
C10 C 0.80262(10) 0.17373(7) 0.59377(6) 0.0219 1.0000 Uani .
C11 C 0.84840(11) 0.16414(7) 0.65680(6) 0.0237 1.0000 Uani .
C12 C 0.46891(10) 0.29645(7) 0.58487(6) 0.0212 1.0000 Uani .
C13 C 0.66990(10) 0.40984(7) 0.54022(6) 0.0202 1.0000 Uani .
C14 C 0.27458(11) 0.22835(7) 0.60705(6) 0.0237 1.0000 Uani .
C15 C 0.49025(10) 0.36258(7) 0.69011(6) 0.0208 1.0000 Uani .
C16 C 0.08684(11) 0.29396(8) 0.59459(6) 0.0283 1.0000 Uani .
C17 C 0.80032(11) 0.42453(7) 0.52582(6) 0.0235 1.0000 Uani .
C18 C 0.48805(10) 0.44257(7) 0.72226(6) 0.0214 1.0000 Uani .
C19 C 0.39977(11) 0.49615(8) 0.70541(6) 0.0274 1.0000 Uani .
C20 C 0.26936(10) 0.36316(7) 0.57246(6) 0.0209 1.0000 Uani .
C21 C 0.86054(11) 0.48174(8) 0.57098(7) 0.0305 1.0000 Uani .
C22 C 0.14636(11) 0.36188(8) 0.57556(6) 0.0257 1.0000 Uani .
C23 C 0.56725(12) 0.46227(8) 0.77197(6) 0.0275 1.0000 Uani .
C24 C 0.15098(12) 0.22714(8) 0.61000(6) 0.0279 1.0000 Uani .
C25 C 0.55776(13) 0.53411(9) 0.80474(7) 0.0340 1.0000 Uani .
C26 C 0.38915(13) 0.56705(8) 0.73878(7) 0.0323 1.0000 Uani .
C27 C 0.46820(14) 0.58576(8) 0.78870(7) 0.0334 1.0000 Uani .
H41 H 0.8640 0.2168 0.7471 0.0303 1.0000 Uiso R
H51 H 0.7627 0.3325 0.7181 0.0267 1.0000 Uiso R
H81 H 0.7076 0.2458 0.5341 0.0228 1.0000 Uiso R
H91 H 0.6719 0.4158 0.6404 0.0201 1.0000 Uiso R
H101 H 0.8159 0.1337 0.5617 0.0266 1.0000 Uiso R
H111 H 0.8907 0.1170 0.6680 0.0278 1.0000 Uiso R
H122 H 0.4993 0.2474 0.6028 0.0265 1.0000 Uiso R
H121 H 0.4946 0.2979 0.5381 0.0244 1.0000 Uiso R
H131 H 0.6372 0.3735 0.5060 0.0254 1.0000 Uiso R
H141 H 0.3200 0.1826 0.6176 0.0291 1.0000 Uiso R
H152 H 0.5455 0.3269 0.7136 0.0248 1.0000 Uiso R
H151 H 0.4106 0.3405 0.6927 0.0242 1.0000 Uiso R
H161 H 0.0037 0.2938 0.5980 0.0340 1.0000 Uiso R
H171 H 0.8422 0.3743 0.5252 0.0268 1.0000 Uiso R
H191 H 0.3474 0.4839 0.6708 0.0351 1.0000 Uiso R
H201 H 0.3096 0.4095 0.5589 0.0251 1.0000 Uiso R
H213 H 0.8676 0.4574 0.6148 0.0452 1.0000 Uiso R
H212 H 0.9406 0.4955 0.5560 0.0454 1.0000 Uiso R
H211 H 0.8141 0.5279 0.5756 0.0453 1.0000 Uiso R
H221 H 0.1039 0.4092 0.5638 0.0316 1.0000 Uiso R
H231 H 0.6279 0.4270 0.7843 0.0326 1.0000 Uiso R
H241 H 0.1092 0.1802 0.6234 0.0335 1.0000 Uiso R
H251 H 0.6115 0.5458 0.8385 0.0414 1.0000 Uiso R
H261 H 0.3262 0.6028 0.7278 0.0400 1.0000 Uiso R
H271 H 0.4601 0.6356 0.8129 0.0409 1.0000 Uiso R
H21 H 0.5393 0.4739 0.5512 0.0437 1.0000 Uiso R

loop_
_atom_site_aniso_label
_atom_site_aniso_U_11
_atom_site_aniso_U_22
_atom_site_aniso_U_33
_atom_site_aniso_U_23
_atom_site_aniso_U_13
_atom_site_aniso_U_12
F1 0.0420(5) 0.0323(4) 0.0282(4) 0.0085(3) 0.0115(3) -0.0035(3)
O2 0.0209(4) 0.0247(4) 0.0349(5) 0.0097(4) -0.0005(4) 0.0037(3)
N3 0.0164(4) 0.0199(5) 0.0170(5) -0.0022(4) -0.0001(4) -0.0013(4)
C4 0.0256(6) 0.0290(6) 0.0225(6) 0.0035(5) -0.0061(5) 0.0012(5)
C5 0.0227(6) 0.0241(6) 0.0211(6) -0.0017(5) -0.0032(4) 0.0010(5)
C6 0.0159(5) 0.0189(5) 0.0191(5) 0.0015(4) 0.0004(4) -0.0010(4)
C7 0.0191(5) 0.0227(6) 0.0170(5) -0.0023(4) -0.0016(4) -0.0014(4)
C8 0.0189(5) 0.0220(6) 0.0182(5) 0.0019(4) -0.0004(4) -0.0006(4)
C9 0.0166(5) 0.0187(5) 0.0179(5) -0.0008(4) -0.0004(4) -0.0006(4)
C10 0.0217(5) 0.0192(5) 0.0248(6) -0.0001(5) 0.0015(5) -0.0005(5)
C11 0.0212(5) 0.0208(6) 0.0290(6) 0.0050(5) -0.0019(5) 0.0007(5)
C12 0.0189(5) 0.0201(5) 0.0247(6) -0.0039(5) -0.0013(4) -0.0004(4)
C13 0.0217(6) 0.0186(5) 0.0203(5) 0.0018(4) -0.0010(4) -0.0005(4)
C14 0.0249(6) 0.0229(6) 0.0233(6) 0.0019(5) -0.0035(5) -0.0013(5)
C15 0.0211(5) 0.0228(6) 0.0184(5) 0.0012(5) 0.0014(4) -0.0020(4)
C16 0.0185(6) 0.0365(7) 0.0297(6) 0.0004(5) 0.0018(5) -0.0030(5)
C17 0.0246(6) 0.0215(6) 0.0243(6) 0.0049(5) 0.0060(5) 0.0020(5)
C18 0.0213(6) 0.0251(6) 0.0177(5) -0.0004(5) 0.0045(4) -0.0032(5)
C19 0.0255(6) 0.0306(6) 0.0261(6) -0.0032(5) 0.0013(5) 0.0004(5)
C20 0.0215(6) 0.0203(5) 0.0210(6) -0.0002(4) -0.0005(4) -0.0018(4)
C21 0.0189(6) 0.0313(7) 0.0413(8) 0.0006(6) -0.0006(5) -0.0014(5)
C22 0.0224(6) 0.0266(6) 0.0280(6) 0.0002(5) -0.0008(5) 0.0033(5)
C23 0.0271(6) 0.0338(7) 0.0215(6) -0.0025(5) 0.0001(5) -0.0020(5)
C24 0.0258(6) 0.0292(6) 0.0287(6) 0.0052(5) 0.0010(5) -0.0075(5)
C25 0.0389(7) 0.0398(8) 0.0232(6) -0.0075(6) 0.0019(6) -0.0121(6)
C26 0.0359(7) 0.0281(6) 0.0327(7) -0.0017(6) 0.0086(6) 0.0038(6)
C27 0.0455(8) 0.0267(6) 0.0281(7) -0.0079(5) 0.0136(6) -0.0093(6)

loop_
_atom_type_symbol
_atom_type_scat_dispersion_real
_atom_type_scat_dispersion_imag
_atom_type_scat_Cromer_Mann_a1
_atom_type_scat_Cromer_Mann_b1
_atom_type_scat_Cromer_Mann_a2
_atom_type_scat_Cromer_Mann_b2
_atom_type_scat_Cromer_Mann_a3
_atom_type_scat_Cromer_Mann_b3
_atom_type_scat_Cromer_Mann_a4
_atom_type_scat_Cromer_Mann_b4
_atom_type_scat_Cromer_Mann_c
_atom_type_scat_source
C 0.0181 0.0091 2.3100 20.8439 1.0200 10.2075 1.5886 0.5687 0.8650 51.6512 0.2156 'International Tables Vol C 4.2.6.8 and 6.1.1.4'
H 0.0000 0.0000 0.4930 10.5109 0.3229 26.1257 0.1402 3.1424 0.0408 57.7998 0.0030 'International Tables Vol C 4.2.6.8 and 6.1.1.4'
N 0.0311 0.0180 12.2126 0.0057 3.1322 9.8933 2.0125 28.9975 1.1663 0.5826 -11.5290 'International Tables Vol C 4.2.6.8 and 6.1.1.4'
O 0.0492 0.0322 3.0485 13.2771 2.2868 5.7011 1.5463 0.3239 0.8670 32.9089 0.2508 'International Tables Vol C 4.2.6.8 and 6.1.1.4'
F 0.0727 0.0534 3.5392 10.2825 2.6412 4.2944 1.5170 0.2615 1.0243 26.1476 0.2776 'International Tables Vol C 4.2.6.8 and 6.1.1.4'

loop_
_geom_angle_atom_site_label_1
_geom_angle_atom_site_label_2
_geom_angle_atom_site_label_3
_geom_angle
_geom_angle_publ_flag
C13 O2 H21 104.8 no
C9 N3 C12 113.78(9) yes
C9 N3 C15 111.27(9) yes
C12 N3 C15 110.58(9) yes
C5 C4 C11 120.26(11) yes
C5 C4 H41 119.7 no
C11 C4 H41 120.1 no
C4 C5 C6 121.20(11) yes
C4 C5 H51 120.0 no
C6 C5 H51 118.8 no
C5 C6 C8 117.84(11) yes
C5 C6 C9 119.52(10) yes
C8 C6 C9 122.62(10) yes
C12 C7 C14 120.21(11) yes
C12 C7 C20 121.00(11) yes
C14 C7 C20 118.78(11) yes
C6 C8 C10 120.86(11) yes
C6 C8 H81 120.6 no
C10 C8 H81 118.5 no
C6 C9 N3 114.30(9) yes
C6 C9 C13 114.92(9) yes
N3 C9 C13 108.33(9) yes
C6 C9 H91 108.9 no
N3 C9 H91 103.6 no
C13 C9 H91 105.9 no
C8 C10 C11 120.38(11) yes
C8 C10 H101 120.5 no
C11 C10 H101 119.1 no
C10 C11 C4 119.42(11) yes
C10 C11 H111 120.0 no
C4 C11 H111 120.5 no
C7 C12 N3 111.66(9) yes
C7 C12 H122 109.4 no
N3 C12 H122 111.2 no
C7 C12 H121 109.7 no
N3 C12 H121 108.6 no
H122 C12 H121 106.1 no
C9 C13 O2 109.49(9) yes
C9 C13 C17 112.36(9) yes
O2 C13 C17 107.86(9) yes
C9 C13 H131 109.6 no
O2 C13 H131 108.5 no
C17 C13 H131 109.0 no
C7 C14 C24 120.79(12) yes
C7 C14 H141 118.3 no
C24 C14 H141 120.9 no
N3 C15 C18 113.60(9) yes
N3 C15 H152 110.1 no
C18 C15 H152 110.8 no
N3 C15 H151 105.7 no
C18 C15 H151 108.0 no
H152 C15 H151 108.4 no
C22 C16 C24 119.58(12) yes
C22 C16 H161 120.3 no
C24 C16 H161 120.1 no
C13 C17 F1 106.71(10) yes
C13 C17 C21 115.29(10) yes
F1 C17 C21 108.56(10) yes
C13 C17 H171 109.1 no
F1 C17 H171 105.8 no
C21 C17 H171 110.9 no
C15 C18 C19 119.73(11) yes
C15 C18 C23 121.42(11) yes
C19 C18 C23 118.69(12) yes
C18 C19 C26 120.70(12) yes
C18 C19 H191 119.1 no
C26 C19 H191 120.2 no
C7 C20 C22 120.34(11) yes
C7 C20 H201 119.5 no
C22 C20 H201 120.2 no
C17 C21 H213 108.5 no
C17 C21 H212 112.4 no
H213 C21 H212 107.9 no
C17 C21 H211 110.4 no
H213 C21 H211 107.7 no
H212 C21 H211 109.9 no
C16 C22 C20 120.49(12) yes
C16 C22 H221 121.5 no
C20 C22 H221 118.0 no
C18 C23 C25 120.57(13) yes
C18 C23 H231 120.4 no
C25 C23 H231 119.1 no
C14 C24 C16 120.02(12) yes
C14 C24 H241 120.7 no
C16 C24 H241 119.3 no
C23 C25 C27 120.15(13) yes
C23 C25 H251 119.1 no
C27 C25 H251 120.8 no
C19 C26 C27 120.04(13) yes
C19 C26 H261 120.0 no
C27 C26 H261 119.9 no
C26 C27 C25 119.82(12) yes
C26 C27 H271 120.2 no
C25 C27 H271 119.9 no

loop_
_geom_bond_atom_site_label_1
_geom_bond_atom_site_label_2
_geom_bond_distance
_geom_bond_publ_flag
F1 C17 1.4177(14) yes
O2 C13 1.4239(14) yes
O2 H21 0.867 no
N3 C9 1.4910(14) yes
N3 C12 1.4755(14) yes
N3 C15 1.4771(14) yes
C4 C5 1.3913(17) yes
C4 C11 1.3831(18) yes
C4 H41 0.969 no
C5 C6 1.3980(16) yes
C5 H51 0.959 no
C6 C8 1.3997(16) yes
C6 C9 1.5212(15) yes
C7 C12 1.5130(16) yes
C7 C14 1.3923(17) yes
C7 C20 1.3964(17) yes
C8 C10 1.3917(17) yes
C8 H81 0.956 no
C9 C13 1.5359(16) yes
C9 H91 0.982 no
C10 C11 1.3897(17) yes
C10 H101 0.954 no
C11 H111 0.961 no
C12 H122 0.973 no
C12 H121 0.994 no
C13 C17 1.5201(16) yes
C13 H131 1.000 no
C14 C24 1.3951(18) yes
C14 H141 0.955 no
C15 C18 1.5100(16) yes
C15 H152 0.992 no
C15 H151 0.975 no
C16 C22 1.3915(18) yes
C16 C24 1.3835(19) yes
C16 H161 0.940 no
C17 C21 1.5000(18) yes
C17 H171 0.976 no
C18 C19 1.3927(18) yes
C18 C23 1.3889(17) yes
C19 C26 1.3891(18) yes
C19 H191 0.942 no
C20 C22 1.3885(17) yes
C20 H201 0.950 no
C21 H213 0.986 no
C21 H212 0.982 no
C21 H211 0.949 no
C22 H221 0.967 no
C23 C25 1.3961(19) yes
C23 H231 0.943 no
C24 H241 0.967 no
C25 C27 1.378(2) yes
C25 H251 0.936 no
C26 C27 1.387(2) yes
C26 H261 0.961 no
C27 H271 0.985 no
